data_7222322
loop_
_publ_author_name
'An, Ran'
'Wang, Xiaofang'
'Hu, Huai-Ming'
'Zhao, Zhui'
'Bai, Chao'
'Xue, Ganglin'

_publ_section_title
;
 Controllable synthesis of four series of lanthanide coordination
 polymers: synthesis, structures, luminescent and magnetic properties
;
_journal_issue 43
_journal_name_full CrystEngComm
_journal_page_first 8289
_journal_paper_doi 10.1039/C5CE01675D
_journal_volume 17
_journal_year 2015
_chemical_formula_moiety 'C24 H19 Dy N4 O8 S'
_chemical_formula_sum 'C24 H19 Dy N4 O8 S'
_chemical_formula_weight 685.99
_chemical_name_systematic
; 
 ? 
;
_space_group_IT_number 2
_symmetry_cell_setting triclinic
_symmetry_space_group_name_Hall '-P 1'
_symmetry_space_group_name_H-M 'P -1'
_atom_sites_solution_hydrogens geom
_atom_sites_solution_primary direct
_atom_sites_solution_secondary difmap
_audit_creation_method SHELXL-97
_audit_update_record
;
2015-09-22 deposited with the CCDC.
2015-09-28 downloaded from the CCDC.
;
_cell_angle_alpha 94.501(2)
_cell_angle_beta 91.024(3)
_cell_angle_gamma 98.578(3)
_cell_formula_units_Z 2
_cell_length_a 8.9094(14)
_cell_length_b 9.0407(14)
_cell_length_c 14.458(2)
_cell_measurement_reflns_used 1469
_cell_measurement_temperature 296(2)
_cell_measurement_theta_max 23.84
_cell_measurement_theta_min 2.31
_cell_volume 1147.5(3)
_computing_cell_refinement 'Bruker SAINT'
_computing_data_collection 'Bruker APEX2'
_computing_data_reduction 'Bruker SAINT'
_computing_molecular_graphics 'Bruker SHELXTL'
_computing_publication_material 'Bruker SHELXTL'
_computing_structure_refinement 'SHELXL-97 (Sheldrick, 1997)'
_computing_structure_solution 'SHELXS-97 (Sheldrick, 1990)'
_diffrn_ambient_temperature 296(2)
_diffrn_measured_fraction_theta_full 0.876
_diffrn_measured_fraction_theta_max 0.876
_diffrn_measurement_device_type 'Bruker APEX-II CCD'
_diffrn_measurement_method '\f and \w scans'
_diffrn_radiation_monochromator graphite
_diffrn_radiation_source 'fine-focus sealed tube'
_diffrn_radiation_type MoK\a
_diffrn_radiation_wavelength 0.71073
_diffrn_reflns_av_R_equivalents 0.0289
_diffrn_reflns_av_sigmaI/netI 0.0679
_diffrn_reflns_limit_h_max 7
_diffrn_reflns_limit_h_min -10
_diffrn_reflns_limit_k_max 10
_diffrn_reflns_limit_k_min -10
_diffrn_reflns_limit_l_max 17
_diffrn_reflns_limit_l_min -15
_diffrn_reflns_number 4702
_diffrn_reflns_theta_full 25.05
_diffrn_reflns_theta_max 25.05
_diffrn_reflns_theta_min 2.31
_diffrn_standards_decay_% 0
_diffrn_standards_interval_count 0
_diffrn_standards_interval_time 0
_diffrn_standards_number 0
_exptl_absorpt_coefficient_mu 3.409
_exptl_absorpt_correction_T_max 0.825
_exptl_absorpt_correction_T_min 0.713
_exptl_absorpt_correction_type multi-scan
_exptl_absorpt_process_details sadabs
_exptl_crystal_colour yellow
_exptl_crystal_density_diffrn 1.985
_exptl_crystal_density_method 'not measured'
_exptl_crystal_description block
_exptl_crystal_F_000 674
_exptl_crystal_size_max 0.15
_exptl_crystal_size_mid 0.12
_exptl_crystal_size_min 0.10
_refine_diff_density_max 0.659
_refine_diff_density_min -0.722
_refine_diff_density_rms 0.128
_refine_ls_extinction_method none
_refine_ls_goodness_of_fit_ref 0.993
_refine_ls_hydrogen_treatment mixed
_refine_ls_matrix_type full
_refine_ls_number_parameters 349
_refine_ls_number_reflns 3562
_refine_ls_number_restraints 2
_refine_ls_restrained_S_all 0.993
_refine_ls_R_factor_all 0.0449
_refine_ls_R_factor_gt 0.0354
_refine_ls_shift/su_max 0.000
_refine_ls_shift/su_mean 0.000
_refine_ls_structure_factor_coef Fsqd
_refine_ls_weighting_details 'calc w=1/[\s^2^(Fo^2^)+(0.0233P)^2^+0.0000P] where P=(Fo^2^+2Fc^2^)/3'
_refine_ls_weighting_scheme calc
_refine_ls_wR_factor_gt 0.0678
_refine_ls_wR_factor_ref 0.0721
_reflns_number_gt 3033
_reflns_number_total 3562
_reflns_threshold_expression >2sigma(I)
_cod_data_source_file c5ce01675d2.cif
_cod_data_source_block nw1756_0m
_cod_depositor_comments 'Adding full bibliography for 7222315--7222326.cif.'
_cod_original_sg_symbol_H-M P-1
_cod_database_code 7222322

loop_
_symmetry_equiv_pos_as_xyz
'x, y, z'
'-x, -y, -z'

loop_
_atom_site_label
_atom_site_type_symbol
_atom_site_fract_x
_atom_site_fract_y
_atom_site_fract_z
_atom_site_U_iso_or_equiv
_atom_site_adp_type
_atom_site_occupancy
_atom_site_symmetry_multiplicity
_atom_site_calc_flag
_atom_site_refinement_flags
Dy1 Dy 1.05425(3) 0.06389(3) 0.15289(2) 0.01936(10) Uani 1 1 d .
S1 S 0.53892(16) -0.08202(18) 0.76591(11) 0.0241(4) Uani 1 1 d .
N1 N 1.0460(5) -0.1373(6) 0.2684(3) 0.0245(12) Uani 1 1 d .
N2 N 0.9298(5) 0.1175(6) 0.3056(3) 0.0226(12) Uani 1 1 d .
N3 N 0.7745(5) -0.3341(6) 0.5362(3) 0.0256(12) Uani 1 1 d .
H3A H 0.7956 -0.4234 0.5390 0.031 Uiso 1 1 calc R
N4 N 0.6742(5) -0.1243(6) 0.5669(3) 0.0226(12) Uani 1 1 d .
O1 O 0.7024(4) -0.0515(5) 0.7871(3) 0.0299(11) Uani 1 1 d .
O2 O 0.4995(5) -0.0002(5) 0.6891(3) 0.0292(11) Uani 1 1 d .
O3 O 0.4482(5) -0.0611(5) 0.8461(3) 0.0365(11) Uani 1 1 d .
O4 O 1.2105(5) 0.2149(5) 0.0518(3) 0.0280(10) Uani 1 1 d .
O5 O 1.1633(5) 0.3196(4) 0.1883(3) 0.0266(10) Uani 1 1 d .
O6 O 1.0987(5) 0.8904(5) 0.0427(3) 0.0328(11) Uani 1 1 d .
O7 O 1.1225(5) 0.7887(5) -0.0987(3) 0.0293(11) Uani 1 1 d .
C1 C 1.1135(7) -0.2569(7) 0.2528(4) 0.0292(16) Uani 1 1 d .
H1 H 1.1753 -0.2613 0.2018 0.035 Uiso 1 1 calc R
C2 C 1.0975(7) -0.3760(7) 0.3081(4) 0.0310(17) Uani 1 1 d .
H2 H 1.1475 -0.4580 0.2945 0.037 Uiso 1 1 calc R
C3 C 1.0065(7) -0.3709(7) 0.3835(4) 0.0241(14) Uani 1 1 d .
H3 H 0.9941 -0.4496 0.4218 0.029 Uiso 1 1 calc R
C4 C 0.9334(6) -0.2475(7) 0.4019(4) 0.0187(14) Uani 1 1 d .
C5 C 0.8311(7) -0.2315(7) 0.4767(4) 0.0202(14) Uani 1 1 d .
C6 C 0.7709(7) -0.1008(7) 0.4939(4) 0.0239(15) Uani 1 1 d .
C7 C 0.8033(6) 0.0247(7) 0.4413(4) 0.0214(14) Uani 1 1 d .
C8 C 0.7537(7) 0.1633(7) 0.4591(4) 0.0258(15) Uani 1 1 d .
H8 H 0.6933 0.1786 0.5097 0.031 Uiso 1 1 calc R
C9 C 0.7932(6) 0.2767(7) 0.4028(4) 0.0252(15) Uani 1 1 d .
H9 H 0.7622 0.3699 0.4149 0.030 Uiso 1 1 calc R
C10 C 0.8820(7) 0.2480(7) 0.3261(4) 0.0229(14) Uani 1 1 d .
H10 H 0.9087 0.3246 0.2874 0.027 Uiso 1 1 calc R
C11 C 0.8954(6) 0.0088(7) 0.3630(4) 0.0191(14) Uani 1 1 d .
C12 C 0.9575(6) -0.1306(7) 0.3428(4) 0.0217(14) Uani 1 1 d .
C13 C 0.6804(7) -0.2672(7) 0.5888(4) 0.0241(15) Uani 1 1 d .
C14 C 0.5768(6) -0.3454(7) 0.6542(4) 0.0224(14) Uani 1 1 d .
C15 C 0.5428(7) -0.5023(7) 0.6371(4) 0.0292(16) Uani 1 1 d .
H15 H 0.5908 -0.5498 0.5893 0.035 Uiso 1 1 calc R
C16 C 0.4416(7) -0.5869(8) 0.6886(4) 0.0329(17) Uani 1 1 d .
H16 H 0.4229 -0.6906 0.6762 0.039 Uiso 1 1 calc R
C17 C 0.3667(7) -0.5191(8) 0.7590(5) 0.0349(17) Uani 1 1 d .
H17 H 0.2963 -0.5765 0.7934 0.042 Uiso 1 1 calc R
C18 C 0.3973(7) -0.3656(8) 0.7778(4) 0.0281(15) Uani 1 1 d .
H18 H 0.3458 -0.3198 0.8247 0.034 Uiso 1 1 calc R
C19 C 0.5037(6) -0.2782(7) 0.7281(4) 0.0226(14) Uani 1 1 d .
C20 C 1.2254(7) 0.3279(7) 0.1109(4) 0.0248(15) Uani 1 1 d .
C21 C 1.3114(7) 0.4750(7) 0.0866(5) 0.0296(16) Uani 1 1 d .
H21A H 1.3964 0.4567 0.0486 0.035 Uiso 1 1 calc R
H21B H 1.3513 0.5342 0.1429 0.035 Uiso 1 1 calc R
C22 C 1.2082(7) 0.5622(7) 0.0339(4) 0.0263(15) Uani 1 1 d .
H22A H 1.1809 0.5091 -0.0264 0.032 Uiso 1 1 calc R
H22B H 1.1154 0.5653 0.0677 0.032 Uiso 1 1 calc R
C23 C 1.2806(6) 0.7220(7) 0.0201(4) 0.0217(14) Uani 1 1 d .
H23A H 1.3249 0.7711 0.0785 0.026 Uiso 1 1 calc R
H23B H 1.3606 0.7208 -0.0244 0.026 Uiso 1 1 calc R
C24 C 1.1601(6) 0.8064(6) -0.0149(4) 0.0198(13) Uani 1 1 d .
O8 O 0.8094(5) -0.0972(5) 0.1313(3) 0.0272(10) Uani 1 1 d D
H8A H 0.790(7) -0.148(6) 0.080(3) 0.033 Uiso 1 1 d D
H8B H 0.731(4) -0.059(7) 0.139(4) 0.033 Uiso 1 1 d D

loop_
_atom_site_aniso_label
_atom_site_aniso_U_11
_atom_site_aniso_U_22
_atom_site_aniso_U_33
_atom_site_aniso_U_23
_atom_site_aniso_U_13
_atom_site_aniso_U_12
Dy1 0.02278(16) 0.01850(16) 0.01796(16) 0.00265(12) 0.00358(11) 0.00591(11)
S1 0.0216(8) 0.0279(9) 0.0237(9) 0.0026(8) 0.0045(6) 0.0065(7)
N1 0.028(3) 0.024(3) 0.022(3) -0.001(2) 0.003(2) 0.007(2)
N2 0.026(3) 0.025(3) 0.017(3) 0.002(3) 0.001(2) 0.007(2)
N3 0.032(3) 0.021(3) 0.024(3) 0.002(3) 0.004(2) 0.004(2)
N4 0.028(3) 0.024(3) 0.017(3) 0.010(2) 0.003(2) 0.005(2)
O1 0.023(2) 0.030(3) 0.036(3) 0.004(2) -0.0043(19) 0.0005(19)
O2 0.031(2) 0.032(3) 0.029(2) 0.010(2) -0.001(2) 0.017(2)
O3 0.040(3) 0.042(3) 0.030(2) 0.001(2) 0.016(2) 0.009(2)
O4 0.036(3) 0.025(2) 0.022(2) 0.000(2) 0.0037(19) 0.002(2)
O5 0.037(3) 0.020(2) 0.024(2) 0.000(2) 0.007(2) 0.0086(19)
O6 0.034(3) 0.027(3) 0.037(3) -0.010(2) 0.002(2) 0.009(2)
O7 0.031(2) 0.035(3) 0.024(2) 0.005(2) -0.0001(19) 0.010(2)
C1 0.039(4) 0.024(4) 0.026(4) 0.003(3) 0.010(3) 0.010(3)
C2 0.040(4) 0.028(4) 0.028(4) 0.003(4) 0.011(3) 0.015(3)
C3 0.031(4) 0.025(4) 0.015(3) 0.003(3) 0.004(3) -0.001(3)
C4 0.023(3) 0.025(3) 0.007(3) -0.002(3) 0.004(2) -0.001(3)
C5 0.030(3) 0.017(3) 0.015(3) 0.006(3) 0.001(3) 0.006(3)
C6 0.024(3) 0.028(4) 0.019(3) -0.001(3) -0.001(3) 0.002(3)
C7 0.021(3) 0.025(3) 0.020(3) 0.005(3) -0.004(3) 0.006(3)
C8 0.027(3) 0.032(4) 0.019(3) -0.006(3) -0.001(3) 0.011(3)
C9 0.023(3) 0.026(4) 0.030(4) 0.006(3) -0.002(3) 0.011(3)
C10 0.030(3) 0.018(3) 0.022(3) 0.004(3) 0.006(3) 0.006(3)
C11 0.026(3) 0.019(3) 0.012(3) 0.003(3) -0.003(3) 0.000(3)
C12 0.024(3) 0.026(3) 0.014(3) -0.004(3) 0.000(3) 0.006(3)
C13 0.023(3) 0.038(4) 0.012(3) 0.003(3) 0.003(3) 0.004(3)
C14 0.021(3) 0.020(3) 0.027(4) 0.006(3) -0.002(3) 0.005(3)
C15 0.028(4) 0.033(4) 0.028(4) 0.002(3) 0.004(3) 0.008(3)
C16 0.037(4) 0.028(4) 0.031(4) 0.003(3) 0.002(3) -0.003(3)
C17 0.028(4) 0.040(4) 0.034(4) 0.015(4) 0.001(3) -0.008(3)
C18 0.032(4) 0.038(4) 0.015(3) 0.005(3) 0.000(3) 0.008(3)
C19 0.018(3) 0.029(4) 0.021(3) 0.006(3) 0.001(3) 0.004(3)
C20 0.022(3) 0.026(4) 0.030(4) 0.014(3) -0.005(3) 0.009(3)
C21 0.023(3) 0.023(4) 0.043(4) 0.016(3) -0.003(3) 0.000(3)
C22 0.030(4) 0.026(3) 0.023(3) 0.005(3) -0.005(3) 0.005(3)
C23 0.025(3) 0.028(4) 0.012(3) 0.007(3) 0.007(2) 0.001(3)
C24 0.024(3) 0.012(3) 0.023(3) 0.001(3) 0.004(3) 0.000(2)
O8 0.025(2) 0.029(3) 0.027(2) -0.001(2) 0.000(2) 0.003(2)

loop_
_atom_type_symbol
_atom_type_description
_atom_type_scat_dispersion_real
_atom_type_scat_dispersion_imag
_atom_type_scat_source
C C 0.0033 0.0016 'International Tables Vol C Tables 4.2.6.8 and 6.1.1.4'
H H 0.0000 0.0000 'International Tables Vol C Tables 4.2.6.8 and 6.1.1.4'
N N 0.0061 0.0033 'International Tables Vol C Tables 4.2.6.8 and 6.1.1.4'
O O 0.0106 0.0060 'International Tables Vol C Tables 4.2.6.8 and 6.1.1.4'
Dy Dy -0.1892 4.4098 'International Tables Vol C Tables 4.2.6.8 and 6.1.1.4'
S S 0.1246 0.1234 'International Tables Vol C Tables 4.2.6.8 and 6.1.1.4'

loop_
_geom_angle_atom_site_label_1
_geom_angle_atom_site_label_2
_geom_angle_atom_site_label_3
_geom_angle
_geom_angle_site_symmetry_1
_geom_angle_site_symmetry_3
O6 Dy1 O1 86.56(14) 1_545 2_756
O6 Dy1 O7 110.87(15) 1_545 2_765
O1 Dy1 O7 148.70(15) 2_756 2_765
O6 Dy1 O5 132.54(16) 1_545 .
O1 Dy1 O5 75.76(14) 2_756 .
O7 Dy1 O5 73.35(14) 2_765 .
O6 Dy1 O4 78.96(15) 1_545 .
O1 Dy1 O4 78.63(15) 2_756 .
O7 Dy1 O4 79.54(15) 2_765 .
O5 Dy1 O4 54.70(13) . .
O6 Dy1 O8 77.10(15) 1_545 .
O1 Dy1 O8 138.31(15) 2_756 .
O7 Dy1 O8 72.53(15) 2_765 .
O5 Dy1 O8 141.49(14) . .
O4 Dy1 O8 133.25(14) . .
O6 Dy1 N2 146.66(17) 1_545 .
O1 Dy1 N2 97.74(15) 2_756 .
O7 Dy1 N2 81.95(15) 2_765 .
O5 Dy1 N2 80.09(15) . .
O4 Dy1 N2 134.35(15) . .
O8 Dy1 N2 77.98(14) . .
O6 Dy1 N1 87.82(16) 1_545 .
O1 Dy1 N1 68.93(15) 2_756 .
O7 Dy1 N1 134.78(15) 2_765 .
O5 Dy1 N1 123.79(14) . .
O4 Dy1 N1 145.61(15) . .
O8 Dy1 N1 72.32(15) . .
N2 Dy1 N1 63.61(16) . .
O3 S1 O2 113.2(3) . .
O3 S1 O1 113.3(3) . .
O2 S1 O1 110.9(3) . .
O3 S1 C19 106.9(3) . .
O2 S1 C19 107.6(3) . .
O1 S1 C19 104.2(2) . .
C1 N1 C12 118.1(6) . .
C1 N1 Dy1 122.0(4) . .
C12 N1 Dy1 119.6(4) . .
C10 N2 C11 118.2(5) . .
C10 N2 Dy1 120.9(4) . .
C11 N2 Dy1 120.5(4) . .
C13 N3 C5 105.4(5) . .
C13 N3 H3A 127.3 . .
C5 N3 H3A 127.3 . .
C13 N4 C6 105.8(5) . .
S1 O1 Dy1 163.0(3) . 2_756
C20 O4 Dy1 91.9(4) . .
C20 O5 Dy1 92.9(4) . .
C24 O6 Dy1 164.9(4) . 1_565
C24 O7 Dy1 117.7(4) . 2_765
N1 C1 C2 123.6(6) . .
N1 C1 H1 118.2 . .
C2 C1 H1 118.2 . .
C3 C2 C1 118.7(6) . .
C3 C2 H2 120.6 . .
C1 C2 H2 120.6 . .
C2 C3 C4 119.3(6) . .
C2 C3 H3 120.3 . .
C4 C3 H3 120.3 . .
C3 C4 C12 118.2(5) . .
C3 C4 C5 124.5(6) . .
C12 C4 C5 117.2(5) . .
N3 C5 C6 110.2(5) . .
N3 C5 C4 129.0(5) . .
C6 C5 C4 120.7(6) . .
C5 C6 N4 106.1(6) . .
C5 C6 C7 123.6(6) . .
N4 C6 C7 130.2(5) . .
C8 C7 C6 126.1(6) . .
C8 C7 C11 116.8(6) . .
C6 C7 C11 117.0(5) . .
C9 C8 C7 120.6(6) . .
C9 C8 H8 119.7 . .
C7 C8 H8 119.7 . .
C8 C9 C10 117.9(6) . .
C8 C9 H9 121.0 . .
C10 C9 H9 121.0 . .
N2 C10 C9 123.6(6) . .
N2 C10 H10 118.2 . .
C9 C10 H10 118.2 . .
N2 C11 C7 122.8(5) . .
N2 C11 C12 117.4(5) . .
C7 C11 C12 119.8(6) . .
N1 C12 C4 122.0(5) . .
N1 C12 C11 116.7(6) . .
C4 C12 C11 121.2(5) . .
N3 C13 N4 112.4(6) . .
N3 C13 C14 123.7(6) . .
N4 C13 C14 123.4(5) . .
C19 C14 C15 117.2(6) . .
C19 C14 C13 126.6(6) . .
C15 C14 C13 116.1(5) . .
C16 C15 C14 122.0(6) . .
C16 C15 H15 119.0 . .
C14 C15 H15 119.0 . .
C15 C16 C17 120.2(6) . .
C15 C16 H16 119.9 . .
C17 C16 H16 119.9 . .
C18 C17 C16 119.4(7) . .
C18 C17 H17 120.3 . .
C16 C17 H17 120.3 . .
C17 C18 C19 121.2(6) . .
C17 C18 H18 119.4 . .
C19 C18 H18 119.4 . .
C18 C19 C14 119.9(6) . .
C18 C19 S1 115.7(5) . .
C14 C19 S1 124.4(5) . .
O5 C20 O4 120.6(6) . .
O5 C20 C21 119.7(6) . .
O4 C20 C21 119.7(6) . .
C20 C21 C22 110.7(5) . .
C20 C21 H21A 109.5 . .
C22 C21 H21A 109.5 . .
C20 C21 H21B 109.5 . .
C22 C21 H21B 109.5 . .
H21A C21 H21B 108.1 . .
C23 C22 C21 113.4(5) . .
C23 C22 H22A 108.9 . .
C21 C22 H22A 108.9 . .
C23 C22 H22B 108.9 . .
C21 C22 H22B 108.9 . .
H22A C22 H22B 107.7 . .
C24 C23 C22 108.8(5) . .
C24 C23 H23A 109.9 . .
C22 C23 H23A 109.9 . .
C24 C23 H23B 109.9 . .
C22 C23 H23B 109.9 . .
H23A C23 H23B 108.3 . .
O7 C24 O6 122.4(6) . .
O7 C24 C23 118.8(5) . .
O6 C24 C23 118.8(5) . .
Dy1 O8 H8A 118(4) . .
Dy1 O8 H8B 119(4) . .
H8A O8 H8B 102(6) . .

loop_
_geom_bond_atom_site_label_1
_geom_bond_atom_site_label_2
_geom_bond_distance
_geom_bond_site_symmetry_2
Dy1 O6 2.229(4) 1_545
Dy1 O1 2.342(4) 2_756
Dy1 O7 2.370(4) 2_765
Dy1 O5 2.383(4) .
Dy1 O4 2.399(4) .
Dy1 O8 2.436(4) .
Dy1 N2 2.534(5) .
Dy1 N1 2.558(5) .
S1 O3 1.441(4) .
S1 O2 1.448(4) .
S1 O1 1.464(4) .
S1 C19 1.794(6) .
N1 C1 1.320(7) .
N1 C12 1.348(7) .
N2 C10 1.327(7) .
N2 C11 1.339(8) .
N3 C13 1.322(7) .
N3 C5 1.362(8) .
N3 H3A 0.8600 .
N4 C13 1.362(8) .
N4 C6 1.384(7) .
O1 Dy1 2.342(4) 2_756
O4 C20 1.270(7) .
O5 C20 1.260(7) .
O6 C24 1.269(6) .
O6 Dy1 2.229(4) 1_565
O7 C24 1.244(7) .
O7 Dy1 2.370(4) 2_765
C1 C2 1.383(9) .
C1 H1 0.9300 .
C2 C3 1.371(8) .
C2 H2 0.9300 .
C3 C4 1.384(8) .
C3 H3 0.9300 .
C4 C12 1.405(8) .
C4 C5 1.439(8) .
C5 C6 1.376(8) .
C6 C7 1.412(9) .
C7 C8 1.397(8) .
C7 C11 1.421(8) .
C8 C9 1.368(9) .
C8 H8 0.9300 .
C9 C10 1.404(8) .
C9 H9 0.9300 .
C10 H10 0.9300 .
C11 C12 1.461(8) .
C13 C14 1.479(9) .
C14 C19 1.406(8) .
C14 C15 1.407(8) .
C15 C16 1.363(9) .
C15 H15 0.9300 .
C16 C17 1.380(9) .
C16 H16 0.9300 .
C17 C18 1.378(9) .
C17 H17 0.9300 .
C18 C19 1.389(9) .
C18 H18 0.9300 .
C20 C21 1.503(8) .
C21 C22 1.527(8) .
C21 H21A 0.9700 .
C21 H21B 0.9700 .
C22 C23 1.522(8) .
C22 H22A 0.9700 .
C22 H22B 0.9700 .
C23 C24 1.509(8) .
C23 H23A 0.9700 .
C23 H23B 0.9700 .
O8 H8A 0.84(2) .
O8 H8B 0.83(2) .

loop_
_geom_torsion_atom_site_label_1
_geom_torsion_atom_site_label_2
_geom_torsion_atom_site_label_3
_geom_torsion_atom_site_label_4
_geom_torsion
_geom_torsion_site_symmetry_1
_geom_torsion_site_symmetry_4
O6 Dy1 N1 C1 23.1(4) 1_545 .
O1 Dy1 N1 C1 -64.0(4) 2_756 .
O7 Dy1 N1 C1 140.8(4) 2_765 .
O5 Dy1 N1 C1 -118.9(4) . .
O4 Dy1 N1 C1 -43.6(5) . .
O8 Dy1 N1 C1 100.3(5) . .
N2 Dy1 N1 C1 -174.7(5) . .
O6 Dy1 N1 C12 -149.7(4) 1_545 .
O1 Dy1 N1 C12 123.1(4) 2_756 .
O7 Dy1 N1 C12 -32.1(5) 2_765 .
O5 Dy1 N1 C12 68.2(4) . .
O4 Dy1 N1 C12 143.5(4) . .
O8 Dy1 N1 C12 -72.6(4) . .
N2 Dy1 N1 C12 12.5(4) . .
O6 Dy1 N2 C10 -150.9(4) 1_545 .
O1 Dy1 N2 C10 113.6(4) 2_756 .
O7 Dy1 N2 C10 -34.8(4) 2_765 .
O5 Dy1 N2 C10 39.6(4) . .
O4 Dy1 N2 C10 31.9(5) . .
O8 Dy1 N2 C10 -108.6(4) . .
N1 Dy1 N2 C10 175.4(5) . .
O6 Dy1 N2 C11 21.5(5) 1_545 .
O1 Dy1 N2 C11 -74.0(4) 2_756 .
O7 Dy1 N2 C11 137.6(4) 2_765 .
O5 Dy1 N2 C11 -148.0(4) . .
O4 Dy1 N2 C11 -155.6(4) . .
O8 Dy1 N2 C11 63.9(4) . .
N1 Dy1 N2 C11 -12.2(4) . .
O3 S1 O1 Dy1 64.2(9) . 2_756
O2 S1 O1 Dy1 -167.2(8) . 2_756
C19 S1 O1 Dy1 -51.7(9) . 2_756
O6 Dy1 O4 C20 -169.3(3) 1_545 .
O1 Dy1 O4 C20 -80.7(3) 2_756 .
O7 Dy1 O4 C20 76.8(3) 2_765 .
O5 Dy1 O4 C20 -0.2(3) . .
O8 Dy1 O4 C20 130.4(3) . .
N2 Dy1 O4 C20 9.1(4) . .
N1 Dy1 O4 C20 -100.1(4) . .
O6 Dy1 O5 C20 14.7(4) 1_545 .
O1 Dy1 O5 C20 86.2(3) 2_756 .
O7 Dy1 O5 C20 -88.6(3) 2_765 .
O4 Dy1 O5 C20 0.2(3) . .
O8 Dy1 O5 C20 -117.1(4) . .
N2 Dy1 O5 C20 -173.1(3) . .
N1 Dy1 O5 C20 138.2(3) . .
C12 N1 C1 C2 0.5(9) . .
Dy1 N1 C1 C2 -172.4(4) . .
N1 C1 C2 C3 0.1(9) . .
C1 C2 C3 C4 0.1(9) . .
C2 C3 C4 C12 -0.9(8) . .
C2 C3 C4 C5 177.7(5) . .
C13 N3 C5 C6 0.3(6) . .
C13 N3 C5 C4 -177.0(6) . .
C3 C4 C5 N3 -7.2(9) . .
C12 C4 C5 N3 171.4(5) . .
C3 C4 C5 C6 175.7(5) . .
C12 C4 C5 C6 -5.7(8) . .
N3 C5 C6 N4 0.2(6) . .
C4 C5 C6 N4 177.8(5) . .
N3 C5 C6 C7 -177.6(5) . .
C4 C5 C6 C7 0.0(9) . .
C13 N4 C6 C5 -0.6(6) . .
C13 N4 C6 C7 176.9(6) . .
C5 C6 C7 C8 -175.5(5) . .
N4 C6 C7 C8 7.3(10) . .
C5 C6 C7 C11 4.3(8) . .
N4 C6 C7 C11 -172.9(5) . .
C6 C7 C8 C9 179.9(5) . .
C11 C7 C8 C9 0.1(8) . .
C7 C8 C9 C10 1.3(8) . .
C11 N2 C10 C9 -2.1(8) . .
Dy1 N2 C10 C9 170.5(4) . .
C8 C9 C10 N2 -0.3(9) . .
C10 N2 C11 C7 3.6(8) . .
Dy1 N2 C11 C7 -169.0(4) . .
C10 N2 C11 C12 -176.0(5) . .
Dy1 N2 C11 C12 11.3(6) . .
C8 C7 C11 N2 -2.6(8) . .
C6 C7 C11 N2 177.5(5) . .
C8 C7 C11 C12 177.0(5) . .
C6 C7 C11 C12 -2.8(8) . .
C1 N1 C12 C4 -1.4(8) . .
Dy1 N1 C12 C4 171.7(4) . .
C1 N1 C12 C11 174.7(5) . .
Dy1 N1 C12 C11 -12.2(6) . .
C3 C4 C12 N1 1.6(8) . .
C5 C4 C12 N1 -177.1(5) . .
C3 C4 C12 C11 -174.3(5) . .
C5 C4 C12 C11 7.0(8) . .
N2 C11 C12 N1 0.7(7) . .
C7 C11 C12 N1 -178.9(5) . .
N2 C11 C12 C4 176.8(5) . .
C7 C11 C12 C4 -2.8(8) . .
C5 N3 C13 N4 -0.7(6) . .
C5 N3 C13 C14 170.8(5) . .
C6 N4 C13 N3 0.9(6) . .
C6 N4 C13 C14 -170.8(5) . .
N3 C13 C14 C19 162.4(6) . .
N4 C13 C14 C19 -26.9(9) . .
N3 C13 C14 C15 -21.1(8) . .
N4 C13 C14 C15 149.6(5) . .
C19 C14 C15 C16 1.0(9) . .
C13 C14 C15 C16 -175.8(6) . .
C14 C15 C16 C17 1.1(10) . .
C15 C16 C17 C18 -1.1(10) . .
C16 C17 C18 C19 -0.9(9) . .
C17 C18 C19 C14 3.1(9) . .
C17 C18 C19 S1 -176.2(5) . .
C15 C14 C19 C18 -3.0(8) . .
C13 C14 C19 C18 173.4(6) . .
C15 C14 C19 S1 176.2(4) . .
C13 C14 C19 S1 -7.4(8) . .
O3 S1 C19 C18 2.5(5) . .
O2 S1 C19 C18 -119.4(5) . .
O1 S1 C19 C18 122.7(5) . .
O3 S1 C19 C14 -176.7(5) . .
O2 S1 C19 C14 61.3(5) . .
O1 S1 C19 C14 -56.5(5) . .
Dy1 O5 C20 O4 -0.3(5) . .
Dy1 O5 C20 C21 176.6(5) . .
Dy1 O4 C20 O5 0.3(5) . .
Dy1 O4 C20 C21 -176.6(5) . .
O5 C20 C21 C22 -92.7(7) . .
O4 C20 C21 C22 84.2(7) . .
C20 C21 C22 C23 171.1(5) . .
C21 C22 C23 C24 -168.8(5) . .
Dy1 O7 C24 O6 5.8(8) 2_765 .
Dy1 O7 C24 C23 -175.8(4) 2_765 .
Dy1 O6 C24 O7 -127.9(15) 1_565 .
Dy1 O6 C24 C23 53.7(19) 1_565 .
C22 C23 C24 O7 -80.3(7) . .
C22 C23 C24 O6 98.2(6) . .
